data_4329282
loop_
_publ_author_name
'Guddekoppa S. Ananthnag'
'Seema Kuntavalli'
'Joel T. Mague'
'Maravanji S. Balakrishna'

_publ_section_title
;
 Resorcinol Based Acyclic Dimeric and Cyclic Di- and Tetrameric
 Cyclodiphosphazanes: Synthesis, Structural Studies, and Transition Metal
 Complexes
;
_journal_name_full 'Inorganic Chemistry'
_journal_page_first 5919
_journal_page_last 5930
_journal_paper_doi 10.1021/ic300541n
_journal_volume 51
_journal_year 2012
_chemical_formula_moiety 'C30 H60 N6 O2 P4'
_chemical_formula_sum 'C30 H60 N6 O2 P4'
_chemical_formula_weight 660.72
_chemical_name_systematic
; 
 ? 
;
_space_group_IT_number 15
_symmetry_cell_setting monoclinic
_symmetry_space_group_name_Hall '-C 2yc'
_symmetry_space_group_name_H-M 'C 1 2/c 1'
_atom_sites_solution_hydrogens geom
_atom_sites_solution_primary direct
_atom_sites_solution_secondary difmap
_audit_creation_method SHELXL-97
_cell_angle_alpha 90.00
_cell_angle_beta 98.622(5)
_cell_angle_gamma 90.00
_cell_formula_units_Z 4
_cell_length_a 26.304(9)
_cell_length_b 9.647(3)
_cell_length_c 15.030(5)
_cell_measurement_reflns_used 9941
_cell_measurement_temperature 100(2)
_cell_measurement_theta_max 28.05
_cell_measurement_theta_min 2.25
_cell_volume 3771(2)
_computing_cell_refinement 'Bruker SAINT (Bruker-AXS 2008a)'
_computing_data_collection 'Bruker APEX2 (Bruker-AXS, 2008)'
_computing_data_reduction 'Bruker SAINT (Bruker-AXS 2008a)'
_computing_molecular_graphics 'Bruker SHELXTL(Bruker-AXS 2008b)'
_computing_publication_material 'Bruker SHELXTL(Bruker-AXS 2008b)'
_computing_structure_refinement 'SHELXL-97 (Sheldrick, 2008)'
_computing_structure_solution 'SHELXS-97 (Sheldrick, 2008)'
_diffrn_ambient_temperature 100(2)
_diffrn_measured_fraction_theta_full 0.996
_diffrn_measured_fraction_theta_max 0.996
_diffrn_measurement_device_type 'Bruker APEX-I CCD'
_diffrn_measurement_method '\f and \w scans'
_diffrn_radiation_monochromator graphite
_diffrn_radiation_source 'fine-focus sealed tube'
_diffrn_radiation_type MoK\a
_diffrn_radiation_wavelength 0.71073
_diffrn_reflns_av_R_equivalents 0.0644
_diffrn_reflns_av_sigmaI/netI 0.0404
_diffrn_reflns_limit_h_max 34
_diffrn_reflns_limit_h_min -34
_diffrn_reflns_limit_k_max 12
_diffrn_reflns_limit_k_min -12
_diffrn_reflns_limit_l_max 19
_diffrn_reflns_limit_l_min -19
_diffrn_reflns_number 31880
_diffrn_reflns_theta_full 28.08
_diffrn_reflns_theta_max 28.08
_diffrn_reflns_theta_min 2.25
_exptl_absorpt_coefficient_mu 0.234
_exptl_absorpt_correction_T_max 0.9827
_exptl_absorpt_correction_T_min 0.9199
_exptl_absorpt_correction_type multi-scan
_exptl_absorpt_process_details 'SADABS (Sheldrick, 2008a)'
_exptl_crystal_colour colourless
_exptl_crystal_density_diffrn 1.164
_exptl_crystal_description Plate
_exptl_crystal_F_000 1432
_exptl_crystal_size_max 0.15
_exptl_crystal_size_mid 0.14
_exptl_crystal_size_min 0.08
_refine_diff_density_max 0.540
_refine_diff_density_min -0.335
_refine_diff_density_rms 0.055
_refine_ls_extinction_method none
_refine_ls_goodness_of_fit_ref 1.039
_refine_ls_hydrogen_treatment mixed
_refine_ls_matrix_type full
_refine_ls_number_parameters 204
_refine_ls_number_reflns 4575
_refine_ls_number_restraints 0
_refine_ls_restrained_S_all 1.039
_refine_ls_R_factor_all 0.0490
_refine_ls_R_factor_gt 0.0376
_refine_ls_shift/su_max 0.001
_refine_ls_shift/su_mean 0.000
_refine_ls_structure_factor_coef Fsqd
_refine_ls_weighting_details 'calc w=1/[\s^2^(Fo^2^)+(0.0399P)^2^+4.2239P] where P=(Fo^2^+2Fc^2^)/3'
_refine_ls_weighting_scheme calc
_refine_ls_wR_factor_gt 0.0926
_refine_ls_wR_factor_ref 0.0994
_reflns_number_gt 3787
_reflns_number_total 4575
_reflns_threshold_expression >2sigma(I)
_cod_data_source_file ic300541n_si_002_1.cif
_cod_data_source_block msb400_0m
_cod_database_code 4329282

loop_
_symmetry_equiv_pos_as_xyz
'x, y, z'
'-x, y, -z+1/2'
'x+1/2, y+1/2, z'
'-x+1/2, y+1/2, -z+1/2'
'-x, -y, -z'
'x, -y, z-1/2'
'-x+1/2, -y+1/2, -z'
'x+1/2, -y+1/2, z-1/2'

loop_
_atom_site_label
_atom_site_type_symbol
_atom_site_fract_x
_atom_site_fract_y
_atom_site_fract_z
_atom_site_U_iso_or_equiv
_atom_site_adp_type
_atom_site_occupancy
_atom_site_symmetry_multiplicity
_atom_site_calc_flag
_atom_site_refinement_flags
P1 P 0.135209(15) 0.43753(4) 0.25322(3) 0.01774(10) Uani 1 1 d .
P2 P 0.145351(14) 0.33510(4) 0.41475(3) 0.01576(10) Uani 1 1 d .
O1 O 0.07876(4) 0.40579(12) 0.18945(7) 0.0210(2) Uani 1 1 d .
N1 N 0.11979(5) 0.47990(13) 0.35560(8) 0.0177(3) Uani 1 1 d .
N2 N 0.15203(5) 0.28536(13) 0.30578(8) 0.0165(3) Uani 1 1 d .
N3 N 0.09418(5) 0.25185(14) 0.43777(9) 0.0193(3) Uani 1 1 d .
H3N H 0.0690(8) 0.252(2) 0.4005(15) 0.035(6) Uiso 1 1 d .
C1 C 0.03964(6) 0.33225(17) 0.22007(10) 0.0193(3) Uani 1 1 d .
C2 C 0.03963(6) 0.18925(17) 0.21863(11) 0.0223(3) Uani 1 1 d .
H2 H 0.0664 0.1400 0.1965 0.027 Uiso 1 1 calc R
C3 C 0.0000 0.1183(3) 0.2500 0.0248(5) Uani 1 2 d S
H3 H 0.0000 0.0199 0.2500 0.030 Uiso 1 2 calc SR
C4 C 0.0000 0.4044(2) 0.2500 0.0193(4) Uani 1 2 d S
H4 H 0.0000 0.5028 0.2500 0.023 Uiso 1 2 calc SR
C5 C 0.11939(6) 0.62065(16) 0.39395(11) 0.0201(3) Uani 1 1 d .
C6 C 0.17372(7) 0.67967(19) 0.41284(14) 0.0321(4) Uani 1 1 d .
H6A H 0.1954 0.6183 0.4544 0.048 Uiso 1 1 calc R
H6B H 0.1727 0.7719 0.4399 0.048 Uiso 1 1 calc R
H6C H 0.1879 0.6868 0.3563 0.048 Uiso 1 1 calc R
C7 C 0.09686(7) 0.61112(17) 0.48112(11) 0.0249(4) Uani 1 1 d .
H7A H 0.0624 0.5701 0.4690 0.037 Uiso 1 1 calc R
H7B H 0.0946 0.7042 0.5064 0.037 Uiso 1 1 calc R
H7C H 0.1190 0.5530 0.5242 0.037 Uiso 1 1 calc R
C8 C 0.08577(7) 0.71276(18) 0.32687(12) 0.0285(4) Uani 1 1 d .
H8A H 0.0985 0.7105 0.2689 0.043 Uiso 1 1 calc R
H8B H 0.0869 0.8081 0.3495 0.043 Uiso 1 1 calc R
H8C H 0.0503 0.6789 0.3190 0.043 Uiso 1 1 calc R
C9 C 0.18972(6) 0.18374(16) 0.28182(11) 0.0188(3) Uani 1 1 d .
C10 C 0.18436(6) 0.17258(19) 0.17984(11) 0.0261(4) Uani 1 1 d .
H10A H 0.1491 0.1449 0.1556 0.039 Uiso 1 1 calc R
H10B H 0.2085 0.1030 0.1636 0.039 Uiso 1 1 calc R
H10C H 0.1919 0.2626 0.1546 0.039 Uiso 1 1 calc R
C11 C 0.17805(7) 0.04455(17) 0.32203(13) 0.0290(4) Uani 1 1 d .
H11A H 0.1825 0.0522 0.3878 0.043 Uiso 1 1 calc R
H11B H 0.2016 -0.0259 0.3048 0.043 Uiso 1 1 calc R
H11C H 0.1425 0.0178 0.2994 0.043 Uiso 1 1 calc R
C12 C 0.24428(6) 0.2284(2) 0.31936(13) 0.0298(4) Uani 1 1 d .
H12A H 0.2513 0.3193 0.2947 0.045 Uiso 1 1 calc R
H12B H 0.2688 0.1603 0.3024 0.045 Uiso 1 1 calc R
H12C H 0.2479 0.2343 0.3851 0.045 Uiso 1 1 calc R
C13 C 0.08540(6) 0.17910(15) 0.51988(10) 0.0162(3) Uani 1 1 d .
C14 C 0.07369(6) 0.02777(17) 0.49631(11) 0.0234(3) Uani 1 1 d .
H14A H 0.0443 0.0223 0.4480 0.035 Uiso 1 1 calc R
H14B H 0.0655 -0.0211 0.5495 0.035 Uiso 1 1 calc R
H14C H 0.1038 -0.0153 0.4763 0.035 Uiso 1 1 calc R
C15 C 0.13277(6) 0.18844(18) 0.59121(11) 0.0227(3) Uani 1 1 d .
H15A H 0.1623 0.1482 0.5678 0.034 Uiso 1 1 calc R
H15B H 0.1267 0.1373 0.6450 0.034 Uiso 1 1 calc R
H15C H 0.1399 0.2859 0.6069 0.034 Uiso 1 1 calc R
C16 C 0.03956(6) 0.24489(19) 0.55457(12) 0.0269(4) Uani 1 1 d .
H16A H 0.0476 0.3415 0.5714 0.040 Uiso 1 1 calc R
H16B H 0.0320 0.1936 0.6073 0.040 Uiso 1 1 calc R
H16C H 0.0095 0.2420 0.5073 0.040 Uiso 1 1 calc R

loop_
_atom_site_aniso_label
_atom_site_aniso_U_11
_atom_site_aniso_U_22
_atom_site_aniso_U_33
_atom_site_aniso_U_23
_atom_site_aniso_U_13
_atom_site_aniso_U_12
P1 0.02123(19) 0.0174(2) 0.0158(2) 0.00086(15) 0.00680(14) -0.00044(14)
P2 0.01690(18) 0.01559(19) 0.0152(2) -0.00043(15) 0.00365(14) -0.00215(14)
O1 0.0221(5) 0.0264(6) 0.0148(5) 0.0035(5) 0.0042(4) 0.0013(4)
N1 0.0260(6) 0.0142(6) 0.0142(6) -0.0004(5) 0.0069(5) -0.0012(5)
N2 0.0188(6) 0.0165(6) 0.0151(6) -0.0010(5) 0.0052(5) 0.0013(5)
N3 0.0179(6) 0.0249(7) 0.0141(7) 0.0051(5) -0.0005(5) -0.0059(5)
C1 0.0197(7) 0.0267(8) 0.0105(7) 0.0007(6) -0.0007(5) -0.0003(6)
C2 0.0212(7) 0.0264(9) 0.0176(8) -0.0027(7) -0.0021(6) 0.0030(6)
C3 0.0237(11) 0.0229(12) 0.0247(12) 0.000 -0.0060(9) 0.000
C4 0.0224(10) 0.0204(11) 0.0144(10) 0.000 0.0010(8) 0.000
C5 0.0270(8) 0.0147(7) 0.0200(8) -0.0011(6) 0.0080(6) -0.0013(6)
C6 0.0302(9) 0.0224(9) 0.0452(12) -0.0065(8) 0.0104(8) -0.0073(7)
C7 0.0374(9) 0.0190(8) 0.0209(8) -0.0024(7) 0.0121(7) 0.0006(7)
C8 0.0433(10) 0.0185(8) 0.0244(9) 0.0008(7) 0.0070(7) 0.0039(7)
C9 0.0171(7) 0.0190(8) 0.0214(8) -0.0024(6) 0.0066(6) 0.0004(6)
C10 0.0260(8) 0.0297(9) 0.0244(9) -0.0058(7) 0.0095(6) 0.0016(7)
C11 0.0369(9) 0.0188(8) 0.0345(10) 0.0018(7) 0.0163(8) 0.0057(7)
C12 0.0166(7) 0.0403(11) 0.0326(10) -0.0075(8) 0.0043(6) -0.0012(7)
C13 0.0187(7) 0.0169(7) 0.0136(7) 0.0020(6) 0.0042(5) -0.0018(5)
C14 0.0288(8) 0.0180(8) 0.0236(8) 0.0007(6) 0.0046(6) -0.0049(6)
C15 0.0257(8) 0.0245(8) 0.0166(8) 0.0026(6) -0.0010(6) -0.0028(6)
C16 0.0252(8) 0.0277(9) 0.0297(9) -0.0017(7) 0.0108(7) 0.0014(7)

loop_
_atom_type_symbol
_atom_type_description
_atom_type_scat_dispersion_real
_atom_type_scat_dispersion_imag
_atom_type_scat_source
C C 0.0033 0.0016 'International Tables Vol C Tables 4.2.6.8 and 6.1.1.4'
H H 0.0000 0.0000 'International Tables Vol C Tables 4.2.6.8 and 6.1.1.4'
N N 0.0061 0.0033 'International Tables Vol C Tables 4.2.6.8 and 6.1.1.4'
O O 0.0106 0.0060 'International Tables Vol C Tables 4.2.6.8 and 6.1.1.4'
P P 0.1023 0.0942 'International Tables Vol C Tables 4.2.6.8 and 6.1.1.4'

loop_
_geom_angle_atom_site_label_1
_geom_angle_atom_site_label_2
_geom_angle_atom_site_label_3
_geom_angle
_geom_angle_site_symmetry_1
_geom_angle_site_symmetry_3
O1 P1 N2 104.85(6) . .
O1 P1 N1 104.56(6) . .
N2 P1 N1 82.37(7) . .
N3 P2 N1 103.52(7) . .
N3 P2 N2 105.31(7) . .
N1 P2 N2 79.98(6) . .
C1 O1 P1 122.98(10) . .
C5 N1 P1 126.29(10) . .
C5 N1 P2 124.41(11) . .
P1 N1 P2 98.25(7) . .
C9 N2 P1 126.84(10) . .
C9 N2 P2 125.35(10) . .
P1 N2 P2 98.26(7) . .
C13 N3 P2 130.24(11) . .
C13 N3 H3N 111.6(16) . .
P2 N3 H3N 118.1(16) . .
C2 C1 C4 120.63(16) . .
C2 C1 O1 120.38(14) . .
C4 C1 O1 118.97(15) . .
C1 C2 C3 119.09(16) . .
C1 C2 H2 120.5 . .
C3 C2 H2 120.5 . .
C2 C3 C2 120.9(2) . 2
C2 C3 H3 119.5 . .
C2 C3 H3 119.5 2 .
C1 C4 C1 119.6(2) . 2
C1 C4 H4 120.2 . .
C1 C4 H4 120.2 2 .
N1 C5 C7 107.93(12) . .
N1 C5 C8 108.39(13) . .
C7 C5 C8 110.08(14) . .
N1 C5 C6 110.78(13) . .
C7 C5 C6 109.75(14) . .
C8 C5 C6 109.89(14) . .
C5 C6 H6A 109.5 . .
C5 C6 H6B 109.5 . .
H6A C6 H6B 109.5 . .
C5 C6 H6C 109.5 . .
H6A C6 H6C 109.5 . .
H6B C6 H6C 109.5 . .
C5 C7 H7A 109.5 . .
C5 C7 H7B 109.5 . .
H7A C7 H7B 109.5 . .
C5 C7 H7C 109.5 . .
H7A C7 H7C 109.5 . .
H7B C7 H7C 109.5 . .
C5 C8 H8A 109.5 . .
C5 C8 H8B 109.5 . .
H8A C8 H8B 109.5 . .
C5 C8 H8C 109.5 . .
H8A C8 H8C 109.5 . .
H8B C8 H8C 109.5 . .
N2 C9 C10 109.16(13) . .
N2 C9 C11 107.82(12) . .
C10 C9 C11 110.10(14) . .
N2 C9 C12 110.58(13) . .
C10 C9 C12 109.45(13) . .
C11 C9 C12 109.70(14) . .
C9 C10 H10A 109.5 . .
C9 C10 H10B 109.5 . .
H10A C10 H10B 109.5 . .
C9 C10 H10C 109.5 . .
H10A C10 H10C 109.5 . .
H10B C10 H10C 109.5 . .
C9 C11 H11A 109.5 . .
C9 C11 H11B 109.5 . .
H11A C11 H11B 109.5 . .
C9 C11 H11C 109.5 . .
H11A C11 H11C 109.5 . .
H11B C11 H11C 109.5 . .
C9 C12 H12A 109.5 . .
C9 C12 H12B 109.5 . .
H12A C12 H12B 109.5 . .
C9 C12 H12C 109.5 . .
H12A C12 H12C 109.5 . .
H12B C12 H12C 109.5 . .
N3 C13 C15 110.42(12) . .
N3 C13 C16 108.74(13) . .
C15 C13 C16 109.97(13) . .
N3 C13 C14 108.33(13) . .
C15 C13 C14 109.68(13) . .
C16 C13 C14 109.66(13) . .
C13 C14 H14A 109.5 . .
C13 C14 H14B 109.5 . .
H14A C14 H14B 109.5 . .
C13 C14 H14C 109.5 . .
H14A C14 H14C 109.5 . .
H14B C14 H14C 109.5 . .
C13 C15 H15A 109.5 . .
C13 C15 H15B 109.5 . .
H15A C15 H15B 109.5 . .
C13 C15 H15C 109.5 . .
H15A C15 H15C 109.5 . .
H15B C15 H15C 109.5 . .
C13 C16 H16A 109.5 . .
C13 C16 H16B 109.5 . .
H16A C16 H16B 109.5 . .
C13 C16 H16C 109.5 . .
H16A C16 H16C 109.5 . .
H16B C16 H16C 109.5 . .

loop_
_geom_bond_atom_site_label_1
_geom_bond_atom_site_label_2
_geom_bond_distance
_geom_bond_site_symmetry_2
P1 O1 1.6706(12) .
P1 N2 1.6941(14) .
P1 N1 1.6989(14) .
P2 N3 1.6480(14) .
P2 N1 1.7362(14) .
P2 N2 1.7407(14) .
O1 C1 1.3841(18) .
N1 C5 1.476(2) .
N2 C9 1.4766(19) .
N3 C13 1.4679(19) .
N3 H3N 0.80(2) .
C1 C2 1.380(2) .
C1 C4 1.3837(19) .
C2 C3 1.387(2) .
C2 H2 0.9500 .
C3 C2 1.387(2) 2
C3 H3 0.9500 .
C4 C1 1.3837(19) 2
C4 H4 0.9500 .
C5 C7 1.520(2) .
C5 C8 1.523(2) .
C5 C6 1.525(2) .
C6 H6A 0.9800 .
C6 H6B 0.9800 .
C6 H6C 0.9800 .
C7 H7A 0.9800 .
C7 H7B 0.9800 .
C7 H7C 0.9800 .
C8 H8A 0.9800 .
C8 H8B 0.9800 .
C8 H8C 0.9800 .
C9 C10 1.522(2) .
C9 C11 1.522(2) .
C9 C12 1.523(2) .
C10 H10A 0.9800 .
C10 H10B 0.9800 .
C10 H10C 0.9800 .
C11 H11A 0.9800 .
C11 H11B 0.9800 .
C11 H11C 0.9800 .
C12 H12A 0.9800 .
C12 H12B 0.9800 .
C12 H12C 0.9800 .
C13 C15 1.520(2) .
C13 C16 1.522(2) .
C13 C14 1.523(2) .
C14 H14A 0.9800 .
C14 H14B 0.9800 .
C14 H14C 0.9800 .
C15 H15A 0.9800 .
C15 H15B 0.9800 .
C15 H15C 0.9800 .
C16 H16A 0.9800 .
C16 H16B 0.9800 .
C16 H16C 0.9800 .
